data_4082697
loop_
_publ_author_name
'Esteruelas, Miguel A.'
'Fern\'andez, Israel'
'L\'opez, Ana M.'
'Mora, Malka'
'O\~nate, Enrique'

_publ_section_title
;
 Osmium-Promoted Dehydrogenation of Amine--Boranes and B--H Bond
 Activation of the Resulting Amino--Boranes
;
_journal_issue 5
_journal_name_full Organometallics
_journal_page_first 1104
_journal_paper_doi 10.1021/om500027p
_journal_volume 33
_journal_year 2014
_chemical_formula_sum 'C19 H46 B N O Os P2 S'
_chemical_formula_weight 599.58
_chemical_name_systematic
; 
 ? 
;
_space_group_IT_number 33
_symmetry_cell_setting orthorhombic
_symmetry_space_group_name_Hall 'P 2c -2n'
_symmetry_space_group_name_H-M 'P n a 21'
_atom_sites_solution_hydrogens geom
_atom_sites_solution_primary direct
_atom_sites_solution_secondary difmap
_audit_creation_method SHELXL-97
_cell_angle_alpha 90.00
_cell_angle_beta 90.00
_cell_angle_gamma 90.00
_cell_formula_units_Z 12
_cell_length_a 48.907(4)
_cell_length_b 18.9148(17)
_cell_length_c 8.3417(8)
_cell_measurement_reflns_used 9867
_cell_measurement_temperature 100(2)
_cell_measurement_theta_max 27
_cell_measurement_theta_min 2
_cell_volume 7716.6(12)
_computing_cell_refinement 'SAINT+ v. 7.56a (Bruker AXS, 2008)'
_computing_data_collection 'apex2 v. 7.0 (Bruker AXS, 2009)'
_computing_data_reduction 'SAINT+ v. 7.56a (Bruker AXS, 2008)'
_computing_molecular_graphics 'XP, SHELXTL v. 6.14 (Bruker, 2000)'
_computing_publication_material 'XCIF, SHELXTL v. 6.14 (Bruker, 2000)'
_computing_structure_refinement 'SHELXL-97 (Sheldrick, 1997)'
_computing_structure_solution 'SHELXS-97 (Sheldrick, 1990)'
_diffrn_ambient_temperature 100(2)
_diffrn_detector_area_resol_mean 8.33
_diffrn_measured_fraction_theta_full 0.999
_diffrn_measured_fraction_theta_max 0.956
_diffrn_measurement_device_type 'Bruker APEX DUO system'
_diffrn_measurement_method '\w rotations with narrow frames'
_diffrn_radiation_monochromator graphite
_diffrn_radiation_source 'normal-focus sealed tube'
_diffrn_radiation_type MoK\a
_diffrn_radiation_wavelength 0.71073
_diffrn_reflns_av_R_equivalents 0.0700
_diffrn_reflns_av_sigmaI/netI 0.0661
_diffrn_reflns_limit_h_max 62
_diffrn_reflns_limit_h_min -64
_diffrn_reflns_limit_k_max 25
_diffrn_reflns_limit_k_min -25
_diffrn_reflns_limit_l_max 10
_diffrn_reflns_limit_l_min -11
_diffrn_reflns_number 90674
_diffrn_reflns_theta_full 27.50
_diffrn_reflns_theta_max 28.58
_diffrn_reflns_theta_min 0.83
_diffrn_standards_decay_% 0
_exptl_absorpt_coefficient_mu 5.172
_exptl_absorpt_correction_T_max 0.842
_exptl_absorpt_correction_T_min 0.547
_exptl_absorpt_correction_type multi-scan
_exptl_absorpt_process_details
;
Absorption correction performed with SADABS program. This is based on the
method of Blessing: Blessing, R. H., Acta Crystallogr., Sect. A 1995, 51, 33.

SADABS: Area-Detector Absorption Correction. Bruker-AXS 
within SAINT+ package, v. 6.1 (2000).
;
_exptl_crystal_colour colorless
_exptl_crystal_density_diffrn 1.548
_exptl_crystal_density_method 'not measured'
_exptl_crystal_description 'irregular block'
_exptl_crystal_F_000 3624
_exptl_crystal_size_max 0.33
_exptl_crystal_size_mid 0.13
_exptl_crystal_size_min 0.09
_refine_diff_density_max 1.628
_refine_diff_density_min -1.954
_refine_diff_density_rms 0.176
_refine_ls_abs_structure_details 'Flack H D (1983), Acta Cryst. A39, 876-881'
_refine_ls_abs_structure_Flack 0.013(6)
_refine_ls_extinction_method none
_refine_ls_goodness_of_fit_ref 1.061
_refine_ls_hydrogen_treatment mixed
_refine_ls_matrix_type full
_refine_ls_number_parameters 778
_refine_ls_number_reflns 18377
_refine_ls_number_restraints 16
_refine_ls_restrained_S_all 1.060
_refine_ls_R_factor_all 0.0561
_refine_ls_R_factor_gt 0.0453
_refine_ls_shift/su_max 0.005
_refine_ls_shift/su_mean 0.000
_refine_ls_structure_factor_coef Fsqd
_refine_ls_weighting_details 'calc w=1/[\s^2^(Fo^2^)+(0.0236P)^2^+31.8195P] where P=(Fo^2^+2Fc^2^)/3'
_refine_ls_weighting_scheme calc
_refine_ls_wR_factor_gt 0.0830
_refine_ls_wR_factor_ref 0.0864
_reflns_number_gt 16214
_reflns_number_total 18377
_reflns_threshold_expression >2sigma(I)
_cod_data_source_file om500027p_si_002.cif
_cod_data_source_block enrique108
_cod_original_sg_symbol_H-M Pna21
_cod_database_code 4082697
_shelx_f_squared_multiplier 1.000

loop_
_symmetry_equiv_pos_as_xyz
'x, y, z'
'-x, -y, z+1/2'
'x+1/2, -y+1/2, z'
'-x+1/2, y+1/2, z+1/2'

loop_
_atom_site_label
_atom_site_type_symbol
_atom_site_fract_x
_atom_site_fract_y
_atom_site_fract_z
_atom_site_U_iso_or_equiv
_atom_site_adp_type
_atom_site_occupancy
_atom_site_symmetry_multiplicity
_atom_site_calc_flag
_atom_site_refinement_flags
Os1 Os 0.947417(5) 0.593324(13) 0.09237(4) 0.01419(6) Uani 1 1 d D
H01 H 0.9261(11) 0.628(4) -0.028(7) 0.017 Uiso 1 1 d D
Os2 Os 0.782905(5) 0.808502(14) 0.58574(4) 0.01599(6) Uani 1 1 d D
H03 H 0.7788(15) 0.759(3) 0.435(6) 0.019 Uiso 1 1 d D
Os3 Os 0.114296(6) 0.932350(14) 0.91476(4) 0.01510(6) Uani 1 1 d D
H05 H 0.0935(11) 0.869(2) 0.933(10) 0.018 Uiso 1 1 d D
S1 S 0.92260(4) 0.63665(11) 0.3354(2) 0.0191(4) Uani 1 1 d .
S2 S 0.81900(4) 0.89058(11) 0.4915(2) 0.0198(4) Uani 1 1 d .
S3 S 0.09662(4) 0.97385(11) 0.6507(2) 0.0199(4) Uani 1 1 d .
P1 P 0.96873(4) 0.70470(10) 0.0542(2) 0.0152(4) Uani 1 1 d .
P2 P 0.91800(4) 0.49444(10) 0.0676(2) 0.0151(4) Uani 1 1 d .
P3 P 0.81534(4) 0.72147(10) 0.6647(2) 0.0147(4) Uani 1 1 d .
P4 P 0.74871(4) 0.87627(11) 0.4561(2) 0.0198(5) Uani 1 1 d .
P5 P 0.14261(4) 0.84668(10) 0.7911(2) 0.0173(4) Uani 1 1 d .
P6 P 0.07864(4) 0.99028(10) 1.0551(2) 0.0156(4) Uani 1 1 d .
N1 N 0.96572(16) 0.5668(4) 0.5108(9) 0.0261(16) Uani 1 1 d D
H1A H 0.9589(17) 0.577(4) 0.601(6) 0.031 Uiso 1 1 d D
H1B H 0.9791(14) 0.538(4) 0.511(10) 0.031 Uiso 1 1 d D
N2 N 0.81568(17) 0.9554(4) 0.8014(9) 0.0302(18) Uani 1 1 d D
H2A H 0.8229(18) 0.994(3) 0.771(11) 0.036 Uiso 1 1 d D
H2B H 0.8112(18) 0.965(5) 0.898(6) 0.036 Uiso 1 1 d D
N3 N 0.13819(17) 1.0799(4) 0.6735(9) 0.0258(17) Uani 1 1 d D
H3A H 0.1368(17) 1.099(4) 0.582(6) 0.031 Uiso 1 1 d D
H3B H 0.1499(15) 1.101(4) 0.730(9) 0.031 Uiso 1 1 d D
O1 O 0.98661(11) 0.5258(3) -0.1373(6) 0.0198(12) Uani 1 1 d .
O2 O 0.73876(12) 0.7210(3) 0.7359(9) 0.0379(16) Uani 1 1 d .
O3 O 0.14346(13) 0.9086(3) 1.2277(7) 0.0310(14) Uani 1 1 d .
B1 B 0.95253(18) 0.5872(5) 0.3716(11) 0.0186(19) Uani 1 1 d D
H02 H 0.9696(9) 0.573(4) 0.258(4) 0.022 Uiso 1 1 d D
B2 B 0.8073(2) 0.9060(5) 0.6879(12) 0.023(2) Uani 1 1 d D
H04 H 0.7886(14) 0.867(3) 0.752(5) 0.028 Uiso 1 1 d D
B3 B 0.12371(19) 1.0218(5) 0.7327(10) 0.0174(18) Uani 1 1 d D
H06 H 0.1368(10) 1.003(3) 0.861(7) 0.021 Uiso 1 1 d D
C1 C 0.97085(15) 0.5530(4) -0.0507(8) 0.0143(16) Uani 1 1 d .
C2 C 0.97832(17) 0.7174(4) -0.1608(9) 0.0194(17) Uani 1 1 d .
H2 H 0.9859 0.6708 -0.1961 0.023 Uiso 1 1 calc R
C3 C 0.95358(18) 0.7307(5) -0.2693(10) 0.029(2) Uani 1 1 d .
H3C H 0.9477 0.7799 -0.2581 0.043 Uiso 1 1 calc R
H3D H 0.9386 0.6991 -0.2383 0.043 Uiso 1 1 calc R
H3E H 0.9587 0.7215 -0.3811 0.043 Uiso 1 1 calc R
C4 C 1.00028(18) 0.7709(4) -0.2002(10) 0.0240(19) Uani 1 1 d .
H4A H 1.0045 0.7687 -0.3150 0.036 Uiso 1 1 calc R
H4B H 1.0168 0.7602 -0.1383 0.036 Uiso 1 1 calc R
H4C H 0.9938 0.8184 -0.1729 0.036 Uiso 1 1 calc R
C5 C 1.00165(15) 0.7213(4) 0.1580(9) 0.0187(16) Uani 1 1 d .
H5 H 1.0097 0.7654 0.1119 0.022 Uiso 1 1 calc R
C6 C 0.99873(18) 0.7321(5) 0.3385(10) 0.0242(19) Uani 1 1 d .
H6A H 0.9907 0.6896 0.3868 0.036 Uiso 1 1 calc R
H6B H 0.9868 0.7727 0.3591 0.036 Uiso 1 1 calc R
H6C H 1.0168 0.7409 0.3856 0.036 Uiso 1 1 calc R
C7 C 1.02163(17) 0.6602(5) 0.1241(10) 0.030(2) Uani 1 1 d .
H7A H 1.0402 0.6745 0.1547 0.045 Uiso 1 1 calc R
H7B H 1.0212 0.6487 0.0096 0.045 Uiso 1 1 calc R
H7C H 1.0162 0.6186 0.1865 0.045 Uiso 1 1 calc R
C8 C 0.9474(2) 0.7795(4) 0.1274(9) 0.033(2) Uani 1 1 d .
H8 H 0.9463 0.7757 0.2468 0.040 Uiso 1 1 calc R
C9 C 0.91783(17) 0.7796(4) 0.0609(10) 0.027(2) Uani 1 1 d .
H9A H 0.9071 0.8158 0.1163 0.041 Uiso 1 1 calc R
H9B H 0.9095 0.7331 0.0784 0.041 Uiso 1 1 calc R
H9C H 0.9182 0.7899 -0.0542 0.041 Uiso 1 1 calc R
C10 C 0.95979(19) 0.8528(4) 0.0863(14) 0.037(2) Uani 1 1 d .
H10A H 0.9617 0.8573 -0.0302 0.055 Uiso 1 1 calc R
H10B H 0.9778 0.8572 0.1366 0.055 Uiso 1 1 calc R
H10C H 0.9477 0.8902 0.1267 0.055 Uiso 1 1 calc R
C11 C 0.88263(16) 0.5108(4) 0.1439(9) 0.0215(18) Uani 1 1 d .
H11 H 0.8849 0.5204 0.2611 0.026 Uiso 1 1 calc R
C12 C 0.86953(15) 0.5775(4) 0.0753(12) 0.0258(18) Uani 1 1 d .
H12A H 0.8648 0.5696 -0.0374 0.039 Uiso 1 1 calc R
H12B H 0.8825 0.6170 0.0832 0.039 Uiso 1 1 calc R
H12C H 0.8529 0.5888 0.1361 0.039 Uiso 1 1 calc R
C13 C 0.86289(19) 0.4489(5) 0.1340(12) 0.037(2) Uani 1 1 d .
H13A H 0.8459 0.4609 0.1904 0.056 Uiso 1 1 calc R
H13B H 0.8712 0.4072 0.1838 0.056 Uiso 1 1 calc R
H13C H 0.8588 0.4388 0.0213 0.056 Uiso 1 1 calc R
C14 C 0.91664(16) 0.4636(4) -0.1453(9) 0.0178(16) Uani 1 1 d .
H14 H 0.9360 0.4637 -0.1839 0.021 Uiso 1 1 calc R
C15 C 0.90594(19) 0.3893(4) -0.1766(11) 0.030(2) Uani 1 1 d .
H15A H 0.8866 0.3868 -0.1469 0.044 Uiso 1 1 calc R
H15B H 0.9164 0.3553 -0.1123 0.044 Uiso 1 1 calc R
H15C H 0.9080 0.3779 -0.2905 0.044 Uiso 1 1 calc R
C16 C 0.90127(18) 0.5163(4) -0.2540(9) 0.0247(19) Uani 1 1 d .
H16A H 0.9066 0.5085 -0.3659 0.037 Uiso 1 1 calc R
H16B H 0.9060 0.5648 -0.2226 0.037 Uiso 1 1 calc R
H16C H 0.8815 0.5092 -0.2424 0.037 Uiso 1 1 calc R
C17 C 0.92767(17) 0.4120(4) 0.1742(10) 0.0221(18) Uani 1 1 d .
H17 H 0.9152 0.3738 0.1350 0.027 Uiso 1 1 calc R
C18 C 0.92428(18) 0.4162(4) 0.3550(10) 0.0251(19) Uani 1 1 d .
H18A H 0.9277 0.3696 0.4022 0.038 Uiso 1 1 calc R
H18B H 0.9056 0.4313 0.3806 0.038 Uiso 1 1 calc R
H18C H 0.9373 0.4504 0.3988 0.038 Uiso 1 1 calc R
C19 C 0.95683(16) 0.3906(4) 0.1285(10) 0.025(2) Uani 1 1 d .
H19A H 0.9698 0.4255 0.1710 0.037 Uiso 1 1 calc R
H19B H 0.9585 0.3886 0.0115 0.037 Uiso 1 1 calc R
H19C H 0.9610 0.3440 0.1739 0.037 Uiso 1 1 calc R
C20 C 0.75637(18) 0.7561(5) 0.6792(10) 0.026(2) Uani 1 1 d .
C21 C 0.82207(17) 0.7133(4) 0.8823(8) 0.0201(17) Uani 1 1 d .
H21 H 0.8355 0.6741 0.8975 0.024 Uiso 1 1 calc R
C22 C 0.79630(19) 0.6945(5) 0.9784(10) 0.029(2) Uani 1 1 d .
H22A H 0.8009 0.6913 1.0926 0.044 Uiso 1 1 calc R
H22B H 0.7891 0.6489 0.9415 0.044 Uiso 1 1 calc R
H22C H 0.7824 0.7312 0.9625 0.044 Uiso 1 1 calc R
C23 C 0.83454(18) 0.7798(4) 0.9512(9) 0.0226(18) Uani 1 1 d .
H23A H 0.8209 0.8178 0.9506 0.034 Uiso 1 1 calc R
H23B H 0.8503 0.7939 0.8862 0.034 Uiso 1 1 calc R
H23C H 0.8405 0.7709 1.0616 0.034 Uiso 1 1 calc R
C24 C 0.80354(16) 0.6307(4) 0.6160(9) 0.0193(17) Uani 1 1 d .
H24 H 0.7866 0.6232 0.6811 0.023 Uiso 1 1 calc R
C25 C 0.8230(2) 0.5716(4) 0.6640(14) 0.043(3) Uani 1 1 d .
H25A H 0.8144 0.5258 0.6422 0.065 Uiso 1 1 calc R
H25B H 0.8272 0.5753 0.7786 0.065 Uiso 1 1 calc R
H25C H 0.8400 0.5756 0.6020 0.065 Uiso 1 1 calc R
C26 C 0.7950(2) 0.6189(5) 0.4409(11) 0.034(2) Uani 1 1 d .
H26A H 0.8112 0.6198 0.3721 0.051 Uiso 1 1 calc R
H26B H 0.7824 0.6563 0.4078 0.051 Uiso 1 1 calc R
H26C H 0.7859 0.5729 0.4310 0.051 Uiso 1 1 calc R
C27 C 0.85008(13) 0.7351(3) 0.5816(11) 0.0160(14) Uani 1 1 d .
H27 H 0.8541 0.7862 0.6015 0.019 Uiso 1 1 calc R
C28 C 0.87379(15) 0.6956(4) 0.6576(10) 0.0217(18) Uani 1 1 d .
H28A H 0.8725 0.6453 0.6309 0.033 Uiso 1 1 calc R
H28B H 0.8731 0.7015 0.7742 0.033 Uiso 1 1 calc R
H28C H 0.8911 0.7146 0.6166 0.033 Uiso 1 1 calc R
C29 C 0.85080(17) 0.7273(4) 0.3998(11) 0.0278(19) Uani 1 1 d .
H29A H 0.8666 0.7531 0.3569 0.042 Uiso 1 1 calc R
H29B H 0.8339 0.7466 0.3539 0.042 Uiso 1 1 calc R
H29C H 0.8524 0.6771 0.3718 0.042 Uiso 1 1 calc R
C30 C 0.71912(17) 0.8204(4) 0.3914(11) 0.0285(19) Uani 1 1 d .
H30 H 0.7116 0.7996 0.4925 0.034 Uiso 1 1 calc R
C31 C 0.69524(18) 0.8597(6) 0.3149(13) 0.042(3) Uani 1 1 d .
H31A H 0.7008 0.8779 0.2098 0.063 Uiso 1 1 calc R
H31B H 0.6898 0.8992 0.3840 0.063 Uiso 1 1 calc R
H31C H 0.6798 0.8273 0.3017 0.063 Uiso 1 1 calc R
C32 C 0.7265(3) 0.7579(6) 0.2877(17) 0.072(4) Uani 1 1 d .
H32A H 0.7399 0.7283 0.3437 0.108 Uiso 1 1 calc R
H32B H 0.7344 0.7747 0.1866 0.108 Uiso 1 1 calc R
H32C H 0.7101 0.7300 0.2653 0.108 Uiso 1 1 calc R
C33 C 0.73077(17) 0.9455(4) 0.5764(12) 0.0292(19) Uani 1 1 d .
H33 H 0.7155 0.9650 0.5103 0.035 Uiso 1 1 calc R
C34 C 0.71861(19) 0.9136(5) 0.7290(12) 0.038(2) Uani 1 1 d .
H34A H 0.7331 0.8907 0.7911 0.057 Uiso 1 1 calc R
H34B H 0.7047 0.8785 0.7002 0.057 Uiso 1 1 calc R
H34C H 0.7102 0.9511 0.7934 0.057 Uiso 1 1 calc R
C35 C 0.7499(2) 1.0065(5) 0.6212(12) 0.038(2) Uani 1 1 d .
H35A H 0.7393 1.0442 0.6728 0.056 Uiso 1 1 calc R
H35B H 0.7586 1.0250 0.5241 0.056 Uiso 1 1 calc R
H35C H 0.7639 0.9894 0.6953 0.056 Uiso 1 1 calc R
C36 C 0.76177(18) 0.9269(5) 0.2817(10) 0.029(2) Uani 1 1 d .
H36 H 0.7775 0.9551 0.3237 0.035 Uiso 1 1 calc R
C37 C 0.7431(2) 0.9800(5) 0.2022(13) 0.041(3) Uani 1 1 d .
H37A H 0.7533 1.0062 0.1204 0.061 Uiso 1 1 calc R
H37B H 0.7361 1.0130 0.2829 0.061 Uiso 1 1 calc R
H37C H 0.7277 0.9552 0.1516 0.061 Uiso 1 1 calc R
C38 C 0.7739(2) 0.8786(5) 0.1529(11) 0.043(3) Uani 1 1 d .
H38A H 0.7596 0.8653 0.0764 0.065 Uiso 1 1 calc R
H38B H 0.7814 0.8360 0.2034 0.065 Uiso 1 1 calc R
H38C H 0.7886 0.9037 0.0963 0.065 Uiso 1 1 calc R
C39 C 0.13207(15) 0.9162(4) 1.1038(12) 0.0223(17) Uani 1 1 d .
C40 C 0.17828(15) 0.8703(4) 0.7406(10) 0.0201(17) Uani 1 1 d .
H40 H 0.1877 0.8262 0.7049 0.024 Uiso 1 1 calc R
C41 C 0.18019(18) 0.9237(4) 0.6041(14) 0.037(2) Uani 1 1 d .
H41A H 0.1708 0.9674 0.6350 0.056 Uiso 1 1 calc R
H41B H 0.1715 0.9040 0.5080 0.056 Uiso 1 1 calc R
H41C H 0.1994 0.9339 0.5815 0.056 Uiso 1 1 calc R
C42 C 0.19329(17) 0.8978(4) 0.8850(10) 0.027(2) Uani 1 1 d .
H42A H 0.2121 0.9096 0.8550 0.040 Uiso 1 1 calc R
H42B H 0.1935 0.8615 0.9688 0.040 Uiso 1 1 calc R
H42C H 0.1841 0.9403 0.9252 0.040 Uiso 1 1 calc R
C43 C 0.12883(15) 0.8152(4) 0.5983(12) 0.0236(16) Uani 1 1 d .
H43 H 0.1272 0.8586 0.5305 0.028 Uiso 1 1 calc R
C44 C 0.1466(2) 0.7647(5) 0.5009(11) 0.034(2) Uani 1 1 d .
H44A H 0.1465 0.7179 0.5513 0.050 Uiso 1 1 calc R
H44B H 0.1654 0.7826 0.4972 0.050 Uiso 1 1 calc R
H44C H 0.1394 0.7610 0.3916 0.050 Uiso 1 1 calc R
C45 C 0.09946(16) 0.7850(5) 0.6080(15) 0.040(3) Uani 1 1 d .
H45A H 0.0917 0.7822 0.5000 0.060 Uiso 1 1 calc R
H45B H 0.0881 0.8160 0.6747 0.060 Uiso 1 1 calc R
H45C H 0.1000 0.7376 0.6554 0.060 Uiso 1 1 calc R
C46 C 0.14860(18) 0.7711(4) 0.9302(12) 0.031(2) Uani 1 1 d .
H46 H 0.1554 0.7929 1.0319 0.037 Uiso 1 1 calc R
C47 C 0.17015(19) 0.7187(5) 0.8815(11) 0.034(2) Uani 1 1 d .
H47A H 0.1742 0.6873 0.9719 0.052 Uiso 1 1 calc R
H47B H 0.1868 0.7440 0.8501 0.052 Uiso 1 1 calc R
H47C H 0.1635 0.6907 0.7908 0.052 Uiso 1 1 calc R
C48 C 0.1230(2) 0.7311(5) 0.9767(15) 0.050(3) Uani 1 1 d .
H48A H 0.1124 0.7203 0.8802 0.075 Uiso 1 1 calc R
H48B H 0.1120 0.7602 1.0494 0.075 Uiso 1 1 calc R
H48C H 0.1281 0.6870 1.0305 0.075 Uiso 1 1 calc R
C49 C 0.06869(16) 0.9422(4) 1.2422(10) 0.0218(17) Uani 1 1 d .
H49 H 0.0849 0.9463 1.3147 0.026 Uiso 1 1 calc R
C50 C 0.0644(3) 0.8631(5) 1.2195(13) 0.052(3) Uani 1 1 d .
H50A H 0.0559 0.8432 1.3160 0.078 Uiso 1 1 calc R
H50B H 0.0821 0.8402 1.2009 0.078 Uiso 1 1 calc R
H50C H 0.0524 0.8550 1.1272 0.078 Uiso 1 1 calc R
C51 C 0.0452(2) 0.9741(5) 1.3353(11) 0.036(2) Uani 1 1 d .
H51A H 0.0284 0.9707 1.2717 0.054 Uiso 1 1 calc R
H51B H 0.0491 1.0239 1.3582 0.054 Uiso 1 1 calc R
H51C H 0.0428 0.9483 1.4363 0.054 Uiso 1 1 calc R
C52 C 0.04788(16) 1.0060(4) 0.9315(10) 0.0200(16) Uani 1 1 d .
H52 H 0.0549 1.0278 0.8301 0.024 Uiso 1 1 calc R
C53 C 0.02647(19) 1.0588(5) 0.9957(12) 0.035(2) Uani 1 1 d .
H53A H 0.0133 1.0700 0.9108 0.053 Uiso 1 1 calc R
H53B H 0.0357 1.1023 1.0303 0.053 Uiso 1 1 calc R
H53C H 0.0168 1.0378 1.0870 0.053 Uiso 1 1 calc R
C54 C 0.03383(17) 0.9379(5) 0.8792(11) 0.029(2) Uani 1 1 d .
H54A H 0.0246 0.9164 0.9714 0.044 Uiso 1 1 calc R
H54B H 0.0475 0.9049 0.8371 0.044 Uiso 1 1 calc R
H54C H 0.0204 0.9484 0.7956 0.044 Uiso 1 1 calc R
C55 C 0.08625(16) 1.0802(4) 1.1340(9) 0.0206(18) Uani 1 1 d .
H55 H 0.0701 1.0963 1.1975 0.025 Uiso 1 1 calc R
C56 C 0.11097(17) 1.0786(5) 1.2463(11) 0.029(2) Uani 1 1 d .
H56A H 0.1270 1.0612 1.1877 0.043 Uiso 1 1 calc R
H56B H 0.1071 1.0472 1.3370 0.043 Uiso 1 1 calc R
H56C H 0.1146 1.1265 1.2860 0.043 Uiso 1 1 calc R
C57 C 0.09085(18) 1.1330(4) 0.9993(10) 0.0249(19) Uani 1 1 d .
H57A H 0.0914 1.1810 1.0437 0.037 Uiso 1 1 calc R
H57B H 0.0759 1.1295 0.9216 0.037 Uiso 1 1 calc R
H57C H 0.1082 1.1227 0.9459 0.037 Uiso 1 1 calc R

loop_
_atom_site_aniso_label
_atom_site_aniso_U_11
_atom_site_aniso_U_22
_atom_site_aniso_U_33
_atom_site_aniso_U_23
_atom_site_aniso_U_13
_atom_site_aniso_U_12
Os1 0.01528(12) 0.01171(12) 0.01557(12) 0.00019(14) 0.00007(15) 0.00075(10)
Os2 0.01479(13) 0.01485(13) 0.01834(13) 0.00192(15) 0.00105(16) 0.00018(10)
Os3 0.01614(13) 0.01311(13) 0.01605(13) -0.00007(13) -0.00042(13) -0.00088(12)
S1 0.0195(10) 0.0204(10) 0.0174(9) -0.0012(8) 0.0034(8) 0.0017(8)
S2 0.0187(10) 0.0160(10) 0.0249(10) 0.0039(8) 0.0039(9) 0.0001(8)
S3 0.0212(10) 0.0220(10) 0.0164(9) 0.0009(8) -0.0019(8) -0.0008(8)
P1 0.0180(9) 0.0133(9) 0.0143(11) -0.0008(7) 0.0006(8) 0.0001(7)
P2 0.0176(9) 0.0139(9) 0.0138(10) 0.0011(8) -0.0013(8) -0.0001(7)
P3 0.0139(10) 0.0145(10) 0.0156(9) 0.0012(8) 0.0000(8) -0.0013(8)
P4 0.0149(10) 0.0212(11) 0.0233(12) 0.0025(8) 0.0003(8) 0.0027(8)
P5 0.0224(11) 0.0092(9) 0.0205(10) 0.0010(8) 0.0031(9) -0.0001(8)
P6 0.0145(9) 0.0173(10) 0.0149(11) -0.0013(7) 0.0000(7) -0.0023(7)
N1 0.027(4) 0.024(4) 0.027(4) 0.003(3) -0.002(3) 0.003(3)
N2 0.033(5) 0.030(4) 0.027(4) -0.011(3) 0.004(3) -0.011(3)
N3 0.035(4) 0.027(4) 0.016(4) 0.000(3) 0.000(3) -0.007(3)
O1 0.018(3) 0.023(3) 0.018(3) 0.001(2) 0.008(2) 0.006(2)
O2 0.023(3) 0.033(4) 0.058(4) 0.021(3) 0.003(3) -0.004(3)
O3 0.039(4) 0.039(4) 0.015(3) 0.002(3) -0.005(3) 0.003(3)
B1 0.020(5) 0.012(4) 0.024(5) -0.002(3) 0.002(4) -0.003(3)
B2 0.024(5) 0.015(5) 0.030(5) 0.007(4) 0.006(4) 0.011(4)
B3 0.022(5) 0.015(4) 0.015(4) 0.002(3) 0.004(4) 0.003(4)
C1 0.012(3) 0.016(4) 0.015(4) 0.009(3) -0.009(3) -0.006(3)
C2 0.031(5) 0.018(4) 0.010(3) -0.002(3) 0.004(3) -0.004(4)
C3 0.038(5) 0.028(5) 0.020(4) 0.011(4) 0.007(4) -0.008(4)
C4 0.031(5) 0.020(4) 0.021(4) -0.008(3) 0.006(4) -0.002(4)
C5 0.010(4) 0.023(4) 0.024(4) 0.003(3) 0.000(3) -0.011(3)
C6 0.024(5) 0.027(5) 0.022(4) -0.011(4) -0.008(4) -0.003(4)
C7 0.020(4) 0.042(5) 0.028(6) -0.004(4) 0.010(4) 0.007(4)
C8 0.066(7) 0.020(4) 0.013(5) 0.005(3) 0.001(4) 0.000(4)
C9 0.035(5) 0.021(4) 0.026(5) -0.001(4) 0.003(4) 0.009(3)
C10 0.060(6) 0.019(4) 0.031(4) -0.006(5) 0.016(6) 0.004(4)
C11 0.017(4) 0.035(5) 0.012(4) -0.001(3) 0.002(3) -0.001(4)
C12 0.017(4) 0.031(4) 0.030(5) -0.004(4) -0.001(4) 0.005(3)
C13 0.033(5) 0.026(5) 0.053(7) 0.001(4) 0.012(5) -0.003(4)
C14 0.017(4) 0.024(4) 0.012(4) 0.001(3) -0.005(3) -0.002(3)
C15 0.037(5) 0.025(5) 0.027(5) -0.004(4) -0.005(4) -0.010(4)
C16 0.036(5) 0.024(4) 0.014(4) -0.003(3) -0.011(4) 0.009(4)
C17 0.029(5) 0.012(4) 0.026(4) 0.005(3) 0.000(4) -0.003(3)
C18 0.029(5) 0.018(4) 0.029(5) 0.008(3) -0.008(4) -0.003(4)
C19 0.027(4) 0.021(4) 0.027(5) 0.000(3) 0.001(3) 0.012(3)
C20 0.027(5) 0.024(5) 0.027(5) 0.000(4) -0.014(4) 0.007(4)
C21 0.028(4) 0.023(4) 0.009(4) 0.004(3) 0.000(3) -0.001(3)
C22 0.036(5) 0.037(5) 0.016(4) 0.006(4) 0.005(4) -0.010(4)
C23 0.035(5) 0.024(4) 0.009(4) -0.001(3) 0.001(3) -0.005(4)
C24 0.024(4) 0.016(4) 0.018(5) 0.009(3) -0.007(3) -0.003(3)
C25 0.048(6) 0.011(4) 0.071(7) -0.001(4) -0.023(5) 0.001(4)
C26 0.050(6) 0.025(5) 0.026(5) 0.000(4) -0.004(4) -0.009(4)
C27 0.017(3) 0.015(3) 0.016(3) -0.002(4) -0.005(4) 0.000(3)
C28 0.010(4) 0.022(4) 0.034(4) 0.001(3) -0.005(3) 0.003(3)
C29 0.030(5) 0.030(5) 0.023(4) -0.003(4) 0.009(4) 0.002(4)
C30 0.024(4) 0.030(5) 0.032(5) 0.003(4) -0.006(4) 0.005(4)
C31 0.017(5) 0.055(7) 0.054(7) 0.014(5) -0.005(4) -0.004(4)
C32 0.052(8) 0.053(8) 0.109(11) -0.046(8) -0.046(8) 0.008(6)
C33 0.032(4) 0.028(4) 0.028(5) 0.007(4) 0.003(5) 0.008(3)
C34 0.024(5) 0.053(6) 0.038(6) -0.005(5) 0.016(4) 0.003(4)
C35 0.049(6) 0.025(5) 0.039(6) -0.008(4) 0.006(5) 0.002(4)
C36 0.027(5) 0.033(5) 0.027(5) 0.003(4) 0.002(4) 0.002(4)
C37 0.038(6) 0.037(6) 0.047(6) 0.026(5) 0.000(5) 0.004(5)
C38 0.058(7) 0.046(6) 0.025(5) 0.012(4) 0.019(5) 0.019(5)
C39 0.022(4) 0.017(4) 0.028(4) -0.003(4) 0.009(4) -0.006(3)
C40 0.010(4) 0.020(4) 0.030(5) 0.002(3) 0.004(3) 0.003(3)
C41 0.036(5) 0.024(4) 0.052(6) 0.010(5) 0.009(5) -0.002(4)
C42 0.029(5) 0.023(4) 0.028(5) -0.004(4) 0.005(4) -0.005(4)
C43 0.025(4) 0.020(4) 0.026(4) -0.011(4) -0.001(5) 0.001(3)
C44 0.038(6) 0.024(5) 0.039(5) -0.010(4) -0.001(4) 0.012(4)
C45 0.024(4) 0.034(5) 0.063(7) -0.024(6) -0.012(5) -0.009(4)
C46 0.039(5) 0.022(4) 0.032(5) 0.002(4) 0.004(5) 0.003(4)
C47 0.038(5) 0.027(5) 0.038(6) 0.006(4) 0.014(4) 0.012(4)
C48 0.035(6) 0.024(5) 0.090(9) 0.022(5) 0.024(6) -0.001(4)
C49 0.016(4) 0.028(5) 0.021(4) -0.008(4) 0.001(3) -0.004(3)
C50 0.083(9) 0.031(6) 0.043(6) 0.007(5) 0.023(6) -0.017(6)
C51 0.039(6) 0.045(6) 0.024(5) 0.009(4) 0.011(4) -0.002(5)
C52 0.023(4) 0.021(4) 0.015(4) -0.004(3) 0.003(3) 0.003(3)
C53 0.024(5) 0.042(6) 0.041(6) -0.007(5) -0.002(4) 0.002(4)
C54 0.021(4) 0.028(5) 0.039(6) -0.006(4) -0.005(4) -0.005(4)
C55 0.021(4) 0.023(4) 0.017(4) -0.008(3) 0.006(3) -0.002(3)
C56 0.020(4) 0.033(5) 0.033(5) -0.006(4) -0.005(4) -0.007(4)
C57 0.024(5) 0.024(5) 0.027(5) 0.002(4) 0.004(4) 0.000(4)

loop_
_atom_type_symbol
_atom_type_description
_atom_type_scat_dispersion_real
_atom_type_scat_dispersion_imag
_atom_type_scat_source
C C 0.0033 0.0016 'International Tables Vol C Tables 4.2.6.8 and 6.1.1.4'
H H 0.0000 0.0000 'International Tables Vol C Tables 4.2.6.8 and 6.1.1.4'
B B 0.0013 0.0007 'International Tables Vol C Tables 4.2.6.8 and 6.1.1.4'
N N 0.0061 0.0033 'International Tables Vol C Tables 4.2.6.8 and 6.1.1.4'
P P 0.1023 0.0942 'International Tables Vol C Tables 4.2.6.8 and 6.1.1.4'
S S 0.1246 0.1234 'International Tables Vol C Tables 4.2.6.8 and 6.1.1.4'
Os Os -1.2165 7.6030 'International Tables Vol C Tables 4.2.6.8 and 6.1.1.4'
O O 0.0106 0.0060 'International Tables Vol C Tables 4.2.6.8 and 6.1.1.4'

loop_
_geom_angle_atom_site_label_1
_geom_angle_atom_site_label_2
_geom_angle_atom_site_label_3
_geom_angle
C1 Os1 B1 124.3(3)
C1 Os1 P2 89.7(2)
B1 Os1 P2 96.5(2)
C1 Os1 P1 90.4(2)
B1 Os1 P1 97.5(2)
P2 Os1 P1 163.05(7)
C1 Os1 S1 166.8(2)
B1 Os1 S1 42.5(2)
P2 Os1 S1 91.98(7)
P1 Os1 S1 91.77(7)
C1 Os1 H01 100(3)
B1 Os1 H01 136(3)
P2 Os1 H01 83(3)
P1 Os1 H01 81(3)
S1 Os1 H01 93(3)
C1 Os1 H02 91.9(16)
B1 Os1 H02 33.1(15)
P2 Os1 H02 105(3)
P1 Os1 H02 92(3)
S1 Os1 H02 75.0(15)
H01 Os1 H02 166(3)
C20 Os2 B2 129.5(4)
C20 Os2 P4 89.3(3)
B2 Os2 P4 95.7(2)
C20 Os2 P3 88.8(3)
B2 Os2 P3 96.0(2)
P4 Os2 P3 166.33(7)
C20 Os2 S2 172.1(3)
B2 Os2 S2 42.6(2)
P4 Os2 S2 91.09(7)
P3 Os2 S2 92.66(7)
C20 Os2 H03 86(3)
B2 Os2 H03 145(3)
P4 Os2 H03 83(3)
P3 Os2 H03 84(3)
S2 Os2 H03 102(3)
C20 Os2 H04 96.6(15)
B2 Os2 H04 32.9(15)
P4 Os2 H04 97(3)
P3 Os2 H04 96(3)
S2 Os2 H04 75.5(15)
H03 Os2 H04 178(3)
C39 Os3 B3 126.4(3)
C39 Os3 P5 89.0(2)
B3 Os3 P5 95.6(2)
C39 Os3 P6 90.1(2)
B3 Os3 P6 97.6(2)
P5 Os3 P6 164.21(7)
C39 Os3 S3 168.7(2)
B3 Os3 S3 42.3(2)
P5 Os3 S3 91.90(7)
P6 Os3 S3 92.05(7)
C39 Os3 H05 96(3)
B3 Os3 H05 138(3)
P5 Os3 H05 84(3)
P6 Os3 H05 80(3)
S3 Os3 H05 96(3)
C39 Os3 H06 92.9(15)
B3 Os3 H06 33.7(15)
P5 Os3 H06 93(2)
P6 Os3 H06 103(2)
S3 Os3 H06 75.8(15)
H05 Os3 H06 171(3)
B1 S1 Os1 64.0(3)
B2 S2 Os2 65.0(4)
B3 S3 Os3 63.5(3)
C5 P1 C8 101.8(4)
C5 P1 C2 102.0(4)
C8 P1 C2 111.0(4)
C5 P1 Os1 118.0(3)
C8 P1 Os1 112.6(3)
C2 P1 Os1 110.7(3)
C17 P2 C11 102.3(4)
C17 P2 C14 101.7(4)
C11 P2 C14 110.0(4)
C17 P2 Os1 117.8(3)
C11 P2 Os1 113.7(3)
C14 P2 Os1 110.5(3)
C21 P3 C27 102.4(4)
C21 P3 C24 101.1(3)
C27 P3 C24 109.4(3)
C21 P3 Os2 116.6(3)
C27 P3 Os2 114.3(2)
C24 P3 Os2 111.9(2)
C36 P4 C33 102.8(4)
C36 P4 C30 109.4(4)
C33 P4 C30 100.8(4)
C36 P4 Os2 113.2(3)
C33 P4 Os2 117.7(3)
C30 P4 Os2 111.8(3)
C43 P5 C40 103.0(4)
C43 P5 C46 110.7(4)
C40 P5 C46 100.3(4)
C43 P5 Os3 112.8(2)
C40 P5 Os3 119.0(3)
C46 P5 Os3 110.2(3)
C52 P6 C55 102.3(4)
C52 P6 C49 109.4(4)
C55 P6 C49 101.6(3)
C52 P6 Os3 113.5(3)
C55 P6 Os3 116.8(3)
C49 P6 Os3 112.3(3)
B1 N1 H1A 120(6)
B1 N1 H1B 122(6)
H1A N1 H1B 117(9)
B2 N2 H2A 120(7)
B2 N2 H2B 135(6)
H2A N2 H2B 102(9)
B3 N3 H3A 128(6)
B3 N3 H3B 122(6)
H3A N3 H3B 111(9)
N1 B1 S1 132.8(7)
N1 B1 Os1 153.8(7)
S1 B1 Os1 73.5(3)
N1 B1 H02 104.9(9)
S1 B1 H02 121.5(13)
Os1 B1 H02 49.4(6)
N2 B2 S2 130.4(8)
N2 B2 Os2 157.0(7)
S2 B2 Os2 72.4(4)
N2 B2 H04 108.0(9)
S2 B2 H04 121.5(9)
Os2 B2 H04 49.1(7)
N3 B3 S3 130.9(7)
N3 B3 Os3 154.9(7)
S3 B3 Os3 74.2(3)
N3 B3 H06 104.6(8)
S3 B3 H06 124.1(9)
Os3 B3 H06 50.3(6)
O1 C1 Os1 177.0(6)
C4 C2 C3 108.8(7)
C4 C2 P1 118.2(6)
C3 C2 P1 113.0(6)
C4 C2 H2 105.2
C3 C2 H2 105.2
P1 C2 H2 105.2
C2 C3 H3C 109.5
C2 C3 H3D 109.5
H3C C3 H3D 109.5
C2 C3 H3E 109.5
H3C C3 H3E 109.5
H3D C3 H3E 109.5
C2 C4 H4A 109.5
C2 C4 H4B 109.5
H4A C4 H4B 109.5
C2 C4 H4C 109.5
H4A C4 H4C 109.5
H4B C4 H4C 109.5
C6 C5 C7 109.9(7)
C6 C5 P1 113.7(5)
C7 C5 P1 109.8(6)
C6 C5 H5 107.7
C7 C5 H5 107.7
P1 C5 H5 107.7
C5 C6 H6A 109.5
C5 C6 H6B 109.5
H6A C6 H6B 109.5
C5 C6 H6C 109.5
H6A C6 H6C 109.5
H6B C6 H6C 109.5
C5 C7 H7A 109.5
C5 C7 H7B 109.5
H7A C7 H7B 109.5
C5 C7 H7C 109.5
H7A C7 H7C 109.5
H7B C7 H7C 109.5
C9 C8 C10 106.5(7)
C9 C8 P1 114.0(6)
C10 C8 P1 112.8(6)
C9 C8 H8 107.7
C10 C8 H8 107.7
P1 C8 H8 107.7
C8 C9 H9A 109.5
C8 C9 H9B 109.5
H9A C9 H9B 109.5
C8 C9 H9C 109.5
H9A C9 H9C 109.5
H9B C9 H9C 109.5
C8 C10 H10A 109.5
C8 C10 H10B 109.5
H10A C10 H10B 109.5
C8 C10 H10C 109.5
H10A C10 H10C 109.5
H10B C10 H10C 109.5
C13 C11 C12 110.5(7)
C13 C11 P2 116.2(6)
C12 C11 P2 113.4(6)
C13 C11 H11 105.2
C12 C11 H11 105.2
P2 C11 H11 105.2
C11 C12 H12A 109.5
C11 C12 H12B 109.5
H12A C12 H12B 109.5
C11 C12 H12C 109.5
H12A C12 H12C 109.5
H12B C12 H12C 109.5
C11 C13 H13A 109.5
C11 C13 H13B 109.5
H13A C13 H13B 109.5
C11 C13 H13C 109.5
H13A C13 H13C 109.5
H13B C13 H13C 109.5
C15 C14 C16 109.2(7)
C15 C14 P2 117.5(6)
C16 C14 P2 112.0(5)
C15 C14 H14 105.8
C16 C14 H14 105.8
P2 C14 H14 105.8
C14 C15 H15A 109.5
C14 C15 H15B 109.5
H15A C15 H15B 109.5
C14 C15 H15C 109.5
H15A C15 H15C 109.5
H15B C15 H15C 109.5
C14 C16 H16A 109.5
C14 C16 H16B 109.5
H16A C16 H16B 109.5
C14 C16 H16C 109.5
H16A C16 H16C 109.5
H16B C16 H16C 109.5
C18 C17 C19 111.3(7)
C18 C17 P2 113.8(6)
C19 C17 P2 109.9(5)
C18 C17 H17 107.2
C19 C17 H17 107.2
P2 C17 H17 107.2
C17 C18 H18A 109.5
C17 C18 H18B 109.5
H18A C18 H18B 109.5
C17 C18 H18C 109.5
H18A C18 H18C 109.5
H18B C18 H18C 109.5
C17 C19 H19A 109.5
C17 C19 H19B 109.5
H19A C19 H19B 109.5
C17 C19 H19C 109.5
H19A C19 H19C 109.5
H19B C19 H19C 109.5
O2 C20 Os2 178.0(8)
C23 C21 C22 109.0(7)
C23 C21 P3 112.0(5)
C22 C21 P3 112.7(6)
C23 C21 H21 107.7
C22 C21 H21 107.7
P3 C21 H21 107.7
C21 C22 H22A 109.5
C21 C22 H22B 109.5
H22A C22 H22B 109.5
C21 C22 H22C 109.5
H22A C22 H22C 109.5
H22B C22 H22C 109.5
C21 C23 H23A 109.5
C21 C23 H23B 109.5
H23A C23 H23B 109.5
C21 C23 H23C 109.5
H23A C23 H23C 109.5
H23B C23 H23C 109.5
C25 C24 C26 108.2(7)
C25 C24 P3 115.3(6)
C26 C24 P3 115.3(5)
C25 C24 H24 105.7
C26 C24 H24 105.7
P3 C24 H24 105.7
C24 C25 H25A 109.5
C24 C25 H25B 109.5
H25A C25 H25B 109.5
C24 C25 H25C 109.5
H25A C25 H25C 109.5
H25B C25 H25C 109.5
C24 C26 H26A 109.5
C24 C26 H26B 109.5
H26A C26 H26B 109.5
C24 C26 H26C 109.5
H26A C26 H26C 109.5
H26B C26 H26C 109.5
C28 C27 C29 110.5(6)
C28 C27 P3 118.4(6)
C29 C27 P3 112.3(5)
C28 C27 H27 104.7
C29 C27 H27 104.7
P3 C27 H27 104.7
C27 C28 H28A 109.5
C27 C28 H28B 109.5
H28A C28 H28B 109.5
C27 C28 H28C 109.5
H28A C28 H28C 109.5
H28B C28 H28C 109.5
C27 C29 H29A 109.5
C27 C29 H29B 109.5
H29A C29 H29B 109.5
C27 C29 H29C 109.5
H29A C29 H29C 109.5
H29B C29 H29C 109.5
C32 C30 C31 109.0(8)
C32 C30 P4 115.0(7)
C31 C30 P4 115.9(6)
C32 C30 H30 105.3
C31 C30 H30 105.3
P4 C30 H30 105.3
C30 C31 H31A 109.5
C30 C31 H31B 109.5
H31A C31 H31B 109.5
C30 C31 H31C 109.5
H31A C31 H31C 109.5
H31B C31 H31C 109.5
C30 C32 H32A 109.5
C30 C32 H32B 109.5
H32A C32 H32B 109.5
C30 C32 H32C 109.5
H32A C32 H32C 109.5
H32B C32 H32C 109.5
C34 C33 C35 109.4(8)
C34 C33 P4 110.7(6)
C35 C33 P4 111.9(6)
C34 C33 H33 108.3
C35 C33 H33 108.3
P4 C33 H33 108.3
C33 C34 H34A 109.5
C33 C34 H34B 109.5
H34A C34 H34B 109.5
C33 C34 H34C 109.5
H34A C34 H34C 109.5
H34B C34 H34C 109.5
C33 C35 H35A 109.5
C33 C35 H35B 109.5
H35A C35 H35B 109.5
C33 C35 H35C 109.5
H35A C35 H35C 109.5
H35B C35 H35C 109.5
C37 C36 C38 108.9(8)
C37 C36 P4 118.6(7)
C38 C36 P4 112.2(6)
C37 C36 H36 105.4
C38 C36 H36 105.4
P4 C36 H36 105.4
C36 C37 H37A 109.5
C36 C37 H37B 109.5
H37A C37 H37B 109.5
C36 C37 H37C 109.5
H37A C37 H37C 109.5
H37B C37 H37C 109.5
C36 C38 H38A 109.5
C36 C38 H38B 109.5
H38A C38 H38B 109.5
C36 C38 H38C 109.5
H38A C38 H38C 109.5
H38B C38 H38C 109.5
O3 C39 Os3 177.3(7)
C42 C40 C41 109.8(7)
C42 C40 P5 111.2(6)
C41 C40 P5 112.8(6)
C42 C40 H40 107.6
C41 C40 H40 107.6
P5 C40 H40 107.6
C40 C41 H41A 109.5
C40 C41 H41B 109.5
H41A C41 H41B 109.5
C40 C41 H41C 109.5
H41A C41 H41C 109.5
H41B C41 H41C 109.5
C40 C42 H42A 109.5
C40 C42 H42B 109.5
H42A C42 H42B 109.5
C40 C42 H42C 109.5
H42A C42 H42C 109.5
H42B C42 H42C 109.5
C44 C43 C45 108.9(7)
C44 C43 P5 117.3(6)
C45 C43 P5 114.4(7)
C44 C43 H43 105.0
C45 C43 H43 105.0
P5 C43 H43 105.0
C43 C44 H44A 109.5
C43 C44 H44B 109.5
H44A C44 H44B 109.5
C43 C44 H44C 109.5
H44A C44 H44C 109.5
H44B C44 H44C 109.5
C43 C45 H45A 109.5
C43 C45 H45B 109.5
H45A C45 H45B 109.5
C43 C45 H45C 109.5
H45A C45 H45C 109.5
H45B C45 H45C 109.5
C47 C46 C48 108.6(7)
C47 C46 P5 116.6(7)
C48 C46 P5 114.4(7)
C47 C46 H46 105.4
C48 C46 H46 105.4
P5 C46 H46 105.4
C46 C47 H47A 109.5
C46 C47 H47B 109.5
H47A C47 H47B 109.5
C46 C47 H47C 109.5
H47A C47 H47C 109.5
H47B C47 H47C 109.5
C46 C48 H48A 109.5
C46 C48 H48B 109.5
H48A C48 H48B 109.5
C46 C48 H48C 109.5
H48A C48 H48C 109.5
H48B C48 H48C 109.5
C51 C49 C50 110.5(8)
C51 C49 P6 115.6(6)
C50 C49 P6 114.2(6)
C51 C49 H49 105.1
C50 C49 H49 105.1
P6 C49 H49 105.1
C49 C50 H50A 109.5
C49 C50 H50B 109.5
H50A C50 H50B 109.5
C49 C50 H50C 109.5
H50A C50 H50C 109.5
H50B C50 H50C 109.5
C49 C51 H51A 109.5
C49 C51 H51B 109.5
H51A C51 H51B 109.5
C49 C51 H51C 109.5
H51A C51 H51C 109.5
H51B C51 H51C 109.5
C54 C52 C53 109.9(7)
C54 C52 P6 112.9(6)
C53 C52 P6 117.6(6)
C54 C52 H52 105.1
C53 C52 H52 105.1
P6 C52 H52 105.1
C52 C53 H53A 109.5
C52 C53 H53B 109.5
H53A C53 H53B 109.5
C52 C53 H53C 109.5
H53A C53 H53C 109.5
H53B C53 H53C 109.5
C52 C54 H54A 109.5
C52 C54 H54B 109.5
H54A C54 H54B 109.5
C52 C54 H54C 109.5
H54A C54 H54C 109.5
H54B C54 H54C 109.5
C57 C55 C56 110.3(7)
C57 C55 P6 111.7(5)
C56 C55 P6 110.9(6)
C57 C55 H55 107.9
C56 C55 H55 107.9
P6 C55 H55 107.9
C55 C56 H56A 109.5
C55 C56 H56B 109.5
H56A C56 H56B 109.5
C55 C56 H56C 109.5
H56A C56 H56C 109.5
H56B C56 H56C 109.5
C55 C57 H57A 109.5
C55 C57 H57B 109.5
H57A C57 H57B 109.5
C55 C57 H57C 109.5
H57A C57 H57C 109.5
H57B C57 H57C 109.5

loop_
_geom_bond_atom_site_label_1
_geom_bond_atom_site_label_2
_geom_bond_distance
Os1 C1 1.822(8)
Os1 B1 2.345(9)
Os1 P2 2.3687(19)
Os1 P1 2.3718(19)
Os1 S1 2.501(2)
Os1 H01 1.587(10)
Os1 H02 1.796(10)
Os2 C20 1.810(10)
Os2 B2 2.356(11)
Os2 P4 2.369(2)
Os2 P3 2.379(2)
Os2 S2 2.479(2)
Os2 H03 1.586(10)
Os2 H04 1.797(10)
Os3 C39 1.827(10)
Os3 B3 2.319(9)
Os3 P5 2.368(2)
Os3 P6 2.3687(19)
Os3 S3 2.493(2)
Os3 H05 1.584(10)
Os3 H06 1.795(10)
S1 B1 1.763(9)
S2 B2 1.760(10)
S3 B3 1.745(9)
P1 C5 1.855(8)
P1 C8 1.860(9)
P1 C2 1.869(8)
P2 C17 1.856(8)
P2 C11 1.869(8)
P2 C14 1.871(8)
P3 C21 1.852(7)
P3 C27 1.853(7)
P3 C24 1.855(7)
P4 C36 1.855(9)
P4 C33 1.869(9)
P4 C30 1.872(9)
P5 C43 1.842(9)
P5 C40 1.849(8)
P5 C46 1.864(9)
P6 C52 1.848(8)
P6 C55 1.861(8)
P6 C49 1.870(9)
N1 B1 1.384(11)
N1 H1A 0.85(4)
N1 H1B 0.85(4)
N2 B2 1.392(13)
N2 H2A 0.85(4)
N2 H2B 0.85(4)
N3 B3 1.398(11)
N3 H3A 0.85(4)
N3 H3B 0.85(4)
O1 C1 1.176(9)
O2 C20 1.186(11)
O3 C39 1.183(11)
B1 H02 1.29(5)
B2 H04 1.29(5)
B3 H06 1.29(5)
C2 C4 1.512(11)
C2 C3 1.532(12)
C2 H2 1.0000
C3 H3C 0.9800
C3 H3D 0.9800
C3 H3E 0.9800
C4 H4A 0.9800
C4 H4B 0.9800
C4 H4C 0.9800
C5 C6 1.527(11)
C5 C7 1.539(11)
C5 H5 1.0000
C6 H6A 0.9800
C6 H6B 0.9800
C6 H6C 0.9800
C7 H7A 0.9800
C7 H7B 0.9800
C7 H7C 0.9800
C8 C9 1.549(12)
C8 C10 1.552(11)
C8 H8 1.0000
C9 H9A 0.9800
C9 H9B 0.9800
C9 H9C 0.9800
C10 H10A 0.9800
C10 H10B 0.9800
C10 H10C 0.9800
C11 C13 1.520(12)
C11 C12 1.527(11)
C11 H11 1.0000
C12 H12A 0.9800
C12 H12B 0.9800
C12 H12C 0.9800
C13 H13A 0.9800
C13 H13B 0.9800
C13 H13C 0.9800
C14 C15 1.523(11)
C14 C16 1.542(10)
C14 H14 1.0000
C15 H15A 0.9800
C15 H15B 0.9800
C15 H15C 0.9800
C16 H16A 0.9800
C16 H16B 0.9800
C16 H16C 0.9800
C17 C18 1.520(11)
C17 C19 1.531(11)
C17 H17 1.0000
C18 H18A 0.9800
C18 H18B 0.9800
C18 H18C 0.9800
C19 H19A 0.9800
C19 H19B 0.9800
C19 H19C 0.9800
C21 C23 1.512(11)
C21 C22 1.535(11)
C21 H21 1.0000
C22 H22A 0.9800
C22 H22B 0.9800
C22 H22C 0.9800
C23 H23A 0.9800
C23 H23B 0.9800
C23 H23C 0.9800
C24 C25 1.522(11)
C24 C26 1.536(11)
C24 H24 1.0000
C25 H25A 0.9800
C25 H25B 0.9800
C25 H25C 0.9800
C26 H26A 0.9800
C26 H26B 0.9800
C26 H26C 0.9800
C27 C28 1.518(10)
C27 C29 1.524(12)
C27 H27 1.0000
C28 H28A 0.9800
C28 H28B 0.9800
C28 H28C 0.9800
C29 H29A 0.9800
C29 H29B 0.9800
C29 H29C 0.9800
C30 C32 1.509(14)
C30 C31 1.525(12)
C30 H30 1.0000
C31 H31A 0.9800
C31 H31B 0.9800
C31 H31C 0.9800
C32 H32A 0.9800
C32 H32B 0.9800
C32 H32C 0.9800
C33 C34 1.529(13)
C33 C35 1.531(12)
C33 H33 1.0000
C34 H34A 0.9800
C34 H34B 0.9800
C34 H34C 0.9800
C35 H35A 0.9800
C35 H35B 0.9800
C35 H35C 0.9800
C36 C37 1.512(12)
C36 C38 1.530(12)
C36 H36 1.0000
C37 H37A 0.9800
C37 H37B 0.9800
C37 H37C 0.9800
C38 H38A 0.9800
C38 H38B 0.9800
C38 H38C 0.9800
C40 C42 1.503(11)
C40 C41 1.524(12)
C40 H40 1.0000
C41 H41A 0.9800
C41 H41B 0.9800
C41 H41C 0.9800
C42 H42A 0.9800
C42 H42B 0.9800
C42 H42C 0.9800
C43 C44 1.527(11)
C43 C45 1.548(10)
C43 H43 1.0000
C44 H44A 0.9800
C44 H44B 0.9800
C44 H44C 0.9800
C45 H45A 0.9800
C45 H45B 0.9800
C45 H45C 0.9800
C46 C47 1.503(11)
C46 C48 1.514(12)
C46 H46 1.0000
C47 H47A 0.9800
C47 H47B 0.9800
C47 H47C 0.9800
C48 H48A 0.9800
C48 H48B 0.9800
C48 H48C 0.9800
C49 C51 1.514(12)
C49 C50 1.522(12)
C49 H49 1.0000
C50 H50A 0.9800
C50 H50B 0.9800
C50 H50C 0.9800
C51 H51A 0.9800
C51 H51B 0.9800
C51 H51C 0.9800
C52 C54 1.525(11)
C52 C53 1.543(11)
C52 H52 1.0000
C53 H53A 0.9800
C53 H53B 0.9800
C53 H53C 0.9800
C54 H54A 0.9800
C54 H54B 0.9800
C54 H54C 0.9800
C55 C57 1.521(11)
C55 C56 1.530(11)
C55 H55 1.0000
C56 H56A 0.9800
C56 H56B 0.9800
C56 H56C 0.9800
C57 H57A 0.9800
C57 H57B 0.9800
C57 H57C 0.9800
